data_4110973
loop_
_publ_author_name
'Guangyu Zhao'
'Falguni Basuli'
'Uriah J. Kilgore'
'Hongjun Fan'
'Halikhedkar Aneetha'
'John C. Huffman'
'Gang Wu'
'Daniel J. Mindiola'

_publ_section_title
;
 Neutral and Zwitterionic Low-Coordinate Titanium Complexes Bearing the
 Terminal Phosphinidene Functionality. Structural, Spectroscopic,
 Theoretical, and Catalytic Studies Addressing the Ti-P Multiple Bond
;
_journal_name_full 'Journal of the American Chemical Society'
_journal_page_first 13575
_journal_page_last 13585
_journal_paper_doi 10.1021/ja064853o
_journal_volume 128
_journal_year 2006
_chemical_formula_moiety 'C69 H79 B F15 N2 P Ti, 1.5(C6 H3 F)'
_chemical_formula_sum 'C78 H85 B F16.57 N2 P Ti'
_chemical_formula_weight 1455.04
_chemical_name_systematic
; 
 ? 
;
_space_group_IT_number 14
_symmetry_cell_setting monoclinic
_symmetry_space_group_name_Hall '-P 2ybc'
_symmetry_space_group_name_H-M 'P 1 21/c 1'
_atom_sites_solution_hydrogens geom
_atom_sites_solution_primary direct
_atom_sites_solution_secondary difmap
_audit_creation_method SHELXL-97
_cell_angle_alpha 90.00
_cell_angle_beta 90.677(2)
_cell_angle_gamma 90.00
_cell_formula_units_Z 4
_cell_length_a 14.5495(10)
_cell_length_b 20.0614(14)
_cell_length_c 24.8462(17)
_cell_measurement_reflns_used 1005
_cell_measurement_temperature 119(2)
_cell_measurement_theta_max 29.74
_cell_measurement_theta_min 2.60
_cell_volume 7251.7(9)
_computing_cell_refinement 'SAINT (Bruker, 1999)'
_computing_data_collection 'SMART (Bruker, 1999)'
_computing_data_reduction 'SAINT (Bruker, 1999), XTEL (local program)'
_computing_structure_refinement 'SHELXL-97 (Sheldrick, 1997)'
_computing_structure_solution 'SHELXS-97 (Sheldrick, 1990)'
_diffrn_ambient_temperature 119(2)
_diffrn_detector 'CCD area detector'
_diffrn_detector_area_resol_mean 44.52
_diffrn_detector_type 'Bruker SMART 6000'
_diffrn_measured_fraction_theta_full 0.999
_diffrn_measured_fraction_theta_max 0.999
_diffrn_measurement_details '   0.30 degree frames measured for 10.17 seconds each'
_diffrn_measurement_device 'three-circle goniometer with fixed chi'
_diffrn_measurement_device_type 'Bruker Platform goniometer'
_diffrn_measurement_method '\w scans'
_diffrn_radiation_monochromator graphite
_diffrn_radiation_source 'fine-focus sealed tube'
_diffrn_radiation_type MoK\a
_diffrn_radiation_wavelength 0.71073
_diffrn_reflns_av_R_equivalents 0.0767
_diffrn_reflns_av_sigmaI/netI 0.0571
_diffrn_reflns_limit_h_max 20
_diffrn_reflns_limit_h_min -20
_diffrn_reflns_limit_k_max 28
_diffrn_reflns_limit_k_min -28
_diffrn_reflns_limit_l_max 34
_diffrn_reflns_limit_l_min -34
_diffrn_reflns_number 164162
_diffrn_reflns_theta_full 30.03
_diffrn_reflns_theta_max 30.03
_diffrn_reflns_theta_min 2.14
_diffrn_standards_decay_% 0.0
_exptl_absorpt_coefficient_mu 0.227
_exptl_absorpt_correction_type none
_exptl_crystal_colour 'deep red'
_exptl_crystal_density_diffrn 1.333
_exptl_crystal_description 'irregular fragment'
_exptl_crystal_F_000 3033
_exptl_crystal_size_max 0.30
_exptl_crystal_size_mid 0.30
_exptl_crystal_size_min 0.25
_refine_diff_density_max 0.770
_refine_diff_density_min -0.296
_refine_diff_density_rms 0.052
_refine_ls_extinction_method none
_refine_ls_goodness_of_fit_ref 0.935
_refine_ls_hydrogen_treatment mixed
_refine_ls_matrix_type full
_refine_ls_number_parameters 1254
_refine_ls_number_reflns 21184
_refine_ls_number_restraints 1
_refine_ls_restrained_S_all 0.936
_refine_ls_R_factor_all 0.0666
_refine_ls_R_factor_gt 0.0367
_refine_ls_shift/su_max 0.009
_refine_ls_shift/su_mean 0.000
_refine_ls_structure_factor_coef Fsqd
_refine_ls_weighting_details 'calc w=1/[\s^2^(Fo^2^)+(0.0459P)^2^+0.0000P] where P=(Fo^2^+2Fc^2^)/3'
_refine_ls_weighting_scheme calc
_refine_ls_wR_factor_gt 0.0846
_refine_ls_wR_factor_ref 0.0942
_reflns_number_gt 14120
_reflns_number_total 21184
_reflns_threshold_expression >2sigma(I)
_cod_data_source_file ja064853osi20060707_082923.cif
_cod_data_source_block 05091
_cod_original_sg_symbol_H-M 'P 1 21/c 1 '
_cod_database_code 4110973

loop_
_symmetry_equiv_pos_as_xyz
'x, y, z'
'-x, y+1/2, -z+1/2'
'-x, -y, -z'
'x, -y-1/2, z-1/2'

loop_
_atom_site_label
_atom_site_type_symbol
_atom_site_fract_x
_atom_site_fract_y
_atom_site_fract_z
_atom_site_U_iso_or_equiv
_atom_site_adp_type
_atom_site_occupancy
_atom_site_symmetry_multiplicity
_atom_site_calc_flag
_atom_site_refinement_flags
Ti1 Ti 0.265442(15) 0.075995(11) 0.188326(9) 0.01213(5) Uani 1 1 d .
P39 P 0.33491(2) 0.134726(17) 0.128863(14) 0.01442(7) Uani 1 1 d .
F1S F 0.3861(2) 0.47650(12) 0.02840(12) 0.1108(15) Uani 0.635(5) 1 d P
F8S F 0.0395(2) 0.38374(15) -0.04509(12) 0.0797(9) Uani 0.50 1 d P
F12S F 0.2919(6) 0.5446(4) 0.0902(4) 0.092(4) Uani 0.182(5) 1 d P
F13S F 0.1888(4) 0.4939(3) 0.1597(2) 0.072(2) Uani 0.257(4) 1 d P
F63 F -0.14454(6) 0.10749(4) 0.11836(3) 0.02480(19) Uani 1 1 d .
F64 F -0.24492(6) -0.00022(5) 0.11036(4) 0.0331(2) Uani 1 1 d .
F65 F -0.21787(6) -0.10603(4) 0.17726(4) 0.0378(2) Uani 1 1 d .
F66 F -0.08508(6) -0.09806(4) 0.25593(4) 0.0356(2) Uani 1 1 d .
F67 F 0.01032(6) 0.01302(4) 0.26989(4) 0.0279(2) Uani 1 1 d .
F74 F 0.10780(6) 0.24041(4) 0.26103(4) 0.0271(2) Uani 1 1 d .
F75 F 0.08645(6) 0.29085(5) 0.35906(4) 0.0378(2) Uani 1 1 d .
F76 F -0.04848(7) 0.24486(5) 0.42434(4) 0.0413(3) Uani 1 1 d .
F77 F -0.16649(7) 0.14958(5) 0.38667(4) 0.0432(3) Uani 1 1 d .
F78 F -0.15042(6) 0.10058(5) 0.28931(4) 0.0358(2) Uani 1 1 d .
F85 F 0.11870(6) 0.20720(5) 0.12276(4) 0.0376(2) Uani 1 1 d .
F86 F 0.06189(7) 0.30325(6) 0.05818(5) 0.0575(4) Uani 1 1 d .
F87 F -0.11395(7) 0.35060(5) 0.06311(4) 0.0476(3) Uani 1 1 d .
F88 F -0.23090(6) 0.29828(4) 0.13583(4) 0.0312(2) Uani 1 1 d .
F89 F -0.17505(5) 0.20182(4) 0.20308(3) 0.02406(18) Uani 1 1 d .
N2 N 0.27290(7) -0.01890(5) 0.15901(4) 0.0132(2) Uani 1 1 d .
N6 N 0.34798(7) 0.06681(5) 0.25149(4) 0.0142(2) Uani 1 1 d .
C2S C 0.34028(19) 0.44636(12) 0.06479(10) 0.0640(6) Uani 1 1 d .
C3 C 0.24974(8) -0.05609(6) 0.20039(5) 0.0139(2) Uani 1 1 d .
C3S C 0.33879(18) 0.37806(12) 0.07001(10) 0.0555(6) Uani 1 1 d .
C4 C 0.24421(9) -0.02487(7) 0.25312(5) 0.0155(3) Uani 1 1 d .
C4S C 0.28255(16) 0.34918(11) 0.10670(8) 0.0490(5) Uani 1 1 d .
C5 C 0.29527(9) 0.02376(6) 0.28066(5) 0.0154(3) Uani 1 1 d .
C5S C 0.22783(17) 0.38794(12) 0.13912(9) 0.0537(6) Uani 1 1 d .
C6S C 0.23008(17) 0.45669(12) 0.13359(9) 0.0554(6) Uani 1 1 d .
C7 C 0.27723(9) -0.04129(6) 0.10332(5) 0.0140(2) Uani 1 1 d .
C7S C 0.28549(18) 0.48645(12) 0.09635(10) 0.0597(6) Uani 1 1 d .
C8 C 0.36271(9) -0.05676(6) 0.08118(5) 0.0162(3) Uani 1 1 d .
C9 C 0.36439(10) -0.08053(7) 0.02844(6) 0.0192(3) Uani 1 1 d .
C9S C 0.02003(17) 0.44006(11) -0.02239(9) 0.0565(6) Uani 1 1 d .
C10 C 0.28493(10) -0.08638(7) -0.00204(6) 0.0216(3) Uani 1 1 d .
C10S C 0.0719(2) 0.46247(14) 0.01784(14) 0.0946(11) Uani 1 1 d .
C11 C 0.20179(10) -0.06719(7) 0.01948(6) 0.0200(3) Uani 1 1 d .
C11S C 0.0507(3) 0.52362(14) 0.04089(14) 0.1153(14) Uani 1 1 d .
H11S H 0.0868 0.5398 0.0702 0.138 Uiso 1 1 calc R
C12 C 0.19570(9) -0.04451(6) 0.07245(5) 0.0162(3) Uani 1 1 d .
C13 C 0.10216(9) -0.02292(7) 0.09308(6) 0.0178(3) Uani 1 1 d .
C14 C 0.02736(10) -0.07585(8) 0.08373(7) 0.0240(3) Uani 1 1 d .
C15 C 0.07420(11) 0.04283(8) 0.06607(6) 0.0232(3) Uani 1 1 d .
C16 C 0.45285(9) -0.04951(7) 0.11198(6) 0.0191(3) Uani 1 1 d .
C17 C 0.51928(11) -0.00486(8) 0.08152(7) 0.0271(3) Uani 1 1 d .
C18 C 0.49668(12) -0.11728(8) 0.12327(8) 0.0291(3) Uani 1 1 d .
C19 C 0.22682(9) -0.13161(6) 0.20140(5) 0.0166(3) Uani 1 1 d .
C20 C 0.23616(11) -0.17026(7) 0.14838(6) 0.0214(3) Uani 1 1 d .
C21 C 0.29565(11) -0.16318(8) 0.24143(6) 0.0227(3) Uani 1 1 d .
C22 C 0.12802(10) -0.14182(8) 0.22151(7) 0.0225(3) Uani 1 1 d .
C23 C 0.27523(10) 0.03022(7) 0.34234(5) 0.0206(3) Uani 1 1 d .
C24 C 0.25202(15) -0.03778(9) 0.36777(7) 0.0336(4) Uani 1 1 d .
C25 C 0.35426(12) 0.05935(8) 0.37652(6) 0.0244(3) Uani 1 1 d .
C26 C 0.19070(11) 0.07578(9) 0.34734(7) 0.0284(3) Uani 1 1 d .
C27 C 0.42736(9) 0.10258(7) 0.27170(5) 0.0150(3) Uani 1 1 d .
C28 C 0.42141(9) 0.17068(7) 0.28467(5) 0.0161(3) Uani 1 1 d .
C29 C 0.50086(10) 0.20236(7) 0.30347(6) 0.0205(3) Uani 1 1 d .
C30 C 0.58304(10) 0.16862(8) 0.30965(6) 0.0235(3) Uani 1 1 d .
C31 C 0.58821(10) 0.10220(8) 0.29552(6) 0.0225(3) Uani 1 1 d .
C32 C 0.51159(9) 0.06785(7) 0.27555(5) 0.0176(3) Uani 1 1 d .
C33 C 0.52091(10) -0.00447(7) 0.25768(6) 0.0233(3) Uani 1 1 d .
C34 C 0.50609(13) -0.05425(9) 0.30322(8) 0.0346(4) Uani 1 1 d .
C35 C 0.61409(12) -0.01802(9) 0.23193(8) 0.0326(4) Uani 1 1 d .
C36 C 0.33245(10) 0.21088(7) 0.28225(6) 0.0184(3) Uani 1 1 d .
C37 C 0.30891(12) 0.23999(8) 0.33764(6) 0.0245(3) Uani 1 1 d .
C38 C 0.33579(12) 0.26725(8) 0.24107(6) 0.0239(3) Uani 1 1 d .
C40 C 0.39973(9) 0.17995(6) 0.07912(5) 0.0150(3) Uani 1 1 d .
C41 C 0.36055(9) 0.19355(7) 0.02767(5) 0.0163(3) Uani 1 1 d .
C42 C 0.41379(10) 0.22629(7) -0.01009(6) 0.0197(3) Uani 1 1 d .
C43 C 0.50398(10) 0.24681(7) 0.00061(6) 0.0208(3) Uani 1 1 d .
C44 C 0.54040(10) 0.23357(7) 0.05133(6) 0.0205(3) Uani 1 1 d .
C45 C 0.49031(9) 0.20136(7) 0.09115(5) 0.0175(3) Uani 1 1 d .
C46 C 0.26393(9) 0.17114(7) 0.01276(6) 0.0195(3) Uani 1 1 d .
C47 C 0.26750(13) 0.10598(10) -0.01863(8) 0.0367(4) Uani 1 1 d .
C48 C 0.20941(12) 0.22408(11) -0.01820(8) 0.0361(4) Uani 1 1 d .
C49 C 0.55702(11) 0.28519(8) -0.04174(6) 0.0272(3) Uani 1 1 d .
C50 C 0.53125(15) 0.35870(10) -0.03972(9) 0.0413(5) Uani 1 1 d .
C51 C 0.66025(13) 0.27679(10) -0.03766(9) 0.0390(4) Uani 1 1 d .
C52 C 0.53369(10) 0.19473(7) 0.14665(6) 0.0205(3) Uani 1 1 d .
C53 C 0.62366(11) 0.15535(9) 0.14648(7) 0.0279(3) Uani 1 1 d .
C54 C 0.54828(12) 0.26440(9) 0.17031(7) 0.0269(3) Uani 1 1 d .
C55 C 0.11039(9) 0.11282(7) 0.20283(6) 0.0158(3) Uani 1 1 d .
C57 C -0.06097(9) 0.06833(7) 0.19567(6) 0.0181(3) Uani 1 1 d .
C58 C -0.12739(9) 0.05971(7) 0.15547(6) 0.0197(3) Uani 1 1 d .
C59 C -0.18091(10) 0.00284(7) 0.14950(6) 0.0238(3) Uani 1 1 d .
C60 C -0.16734(10) -0.05059(7) 0.18324(7) 0.0266(3) Uani 1 1 d .
C61 C -0.10063(10) -0.04623(7) 0.22262(7) 0.0258(3) Uani 1 1 d .
C62 C -0.05029(9) 0.01203(7) 0.22791(6) 0.0219(3) Uani 1 1 d .
C68 C -0.01632(9) 0.16448(7) 0.26984(6) 0.0186(3) Uani 1 1 d .
C69 C 0.03964(9) 0.21416(7) 0.29141(6) 0.0210(3) Uani 1 1 d .
C70 C 0.03085(10) 0.24147(8) 0.34210(6) 0.0255(3) Uani 1 1 d .
C71 C -0.03787(11) 0.21914(8) 0.37508(6) 0.0285(3) Uani 1 1 d .
C72 C -0.09704(11) 0.17079(8) 0.35576(6) 0.0284(3) Uani 1 1 d .
C73 C -0.08593(10) 0.14563(7) 0.30471(6) 0.0240(3) Uani 1 1 d .
C79 C -0.02543(9) 0.19838(7) 0.16693(6) 0.0178(3) Uani 1 1 d .
C80 C 0.03060(10) 0.22777(8) 0.12893(6) 0.0257(3) Uani 1 1 d .
C81 C 0.00341(11) 0.27811(8) 0.09440(7) 0.0336(4) Uani 1 1 d .
C82 C -0.08500(11) 0.30243(8) 0.09671(7) 0.0308(4) Uani 1 1 d .
C83 C -0.14368(10) 0.27591(7) 0.13395(6) 0.0233(3) Uani 1 1 d .
C84 C -0.11293(9) 0.22630(7) 0.16801(6) 0.0192(3) Uani 1 1 d .
B56 B 0.00114(10) 0.13654(8) 0.20784(6) 0.0171(3) Uani 1 1 d .
H1S H 0.3729(17) 0.3532(13) 0.0487(10) 0.080(8) Uiso 1 1 d .
H2S H 0.2799(14) 0.3020(11) 0.1102(8) 0.052(6) Uiso 1 1 d .
H3S H 0.1783(11) 0.3644(8) 0.1650(7) 0.027(4) Uiso 1 1 d .
H4S H 0.127(3) 0.4354(19) 0.0300(16) 0.162(15) Uiso 1 1 d .
H80 H 0.2032(10) -0.0463(7) 0.2748(6) 0.015(4) Uiso 1 1 d .
H81 H 0.4221(11) -0.0933(8) 0.0130(6) 0.024(4) Uiso 1 1 d .
H82 H 0.2873(11) -0.1027(8) -0.0376(7) 0.026(4) Uiso 1 1 d .
H83 H 0.1482(11) -0.0694(7) -0.0026(6) 0.020(4) Uiso 1 1 d .
H84 H 0.1047(9) -0.0153(7) 0.1314(6) 0.010(3) Uiso 1 1 d .
H85 H 0.0420(12) -0.1174(10) 0.1011(7) 0.038(5) Uiso 1 1 d .
H86 H 0.0184(11) -0.0842(8) 0.0466(7) 0.026(4) Uiso 1 1 d .
H87 H -0.0320(12) -0.0606(8) 0.0980(6) 0.027(4) Uiso 1 1 d .
H88 H 0.0672(10) 0.0378(7) 0.0280(7) 0.019(4) Uiso 1 1 d .
H89 H 0.0168(12) 0.0596(8) 0.0805(7) 0.030(5) Uiso 1 1 d .
H90 H 0.1217(12) 0.0783(8) 0.0712(7) 0.029(4) Uiso 1 1 d .
H91 H 0.4398(10) -0.0293(8) 0.1456(6) 0.021(4) Uiso 1 1 d .
H92 H 0.4917(13) 0.0385(10) 0.0753(7) 0.042(5) Uiso 1 1 d .
H93 H 0.5761(11) 0.0008(7) 0.1023(6) 0.020(4) Uiso 1 1 d .
H94 H 0.5375(12) -0.0253(8) 0.0466(7) 0.031(5) Uiso 1 1 d .
H95 H 0.5554(13) -0.1113(9) 0.1428(7) 0.035(5) Uiso 1 1 d .
H96 H 0.4572(14) -0.1468(10) 0.1460(8) 0.047(6) Uiso 1 1 d .
H97 H 0.5054(13) -0.1404(9) 0.0907(8) 0.040(5) Uiso 1 1 d .
H98 H 0.2977(12) -0.1671(8) 0.1328(7) 0.028(4) Uiso 1 1 d .
H99 H 0.2260(11) -0.2165(9) 0.1575(6) 0.025(4) Uiso 1 1 d .
H100 H 0.1906(11) -0.1587(8) 0.1213(6) 0.022(4) Uiso 1 1 d .
H101 H 0.2830(11) -0.2105(9) 0.2446(7) 0.033(5) Uiso 1 1 d .
H102 H 0.2933(11) -0.1457(8) 0.2766(7) 0.025(4) Uiso 1 1 d .
H103 H 0.3588(12) -0.1556(8) 0.2294(7) 0.031(5) Uiso 1 1 d .
H104 H 0.1146(11) -0.1904(8) 0.2207(6) 0.025(4) Uiso 1 1 d .
H105 H 0.0840(12) -0.1212(8) 0.1967(7) 0.031(5) Uiso 1 1 d .
H106 H 0.1210(11) -0.1251(8) 0.2566(7) 0.026(4) Uiso 1 1 d .
H107 H 0.2465(12) -0.0323(9) 0.4057(8) 0.035(5) Uiso 1 1 d .
H108 H 0.3024(14) -0.0733(10) 0.3616(8) 0.045(6) Uiso 1 1 d .
H109 H 0.1916(13) -0.0559(9) 0.3550(7) 0.040(5) Uiso 1 1 d .
H110 H 0.4104(13) 0.0322(9) 0.3747(7) 0.042(5) Uiso 1 1 d .
H111 H 0.3361(11) 0.0610(8) 0.4135(7) 0.024(4) Uiso 1 1 d .
H112 H 0.3720(11) 0.1039(9) 0.3665(7) 0.031(5) Uiso 1 1 d .
H113 H 0.2017(12) 0.1211(9) 0.3311(7) 0.034(5) Uiso 1 1 d .
H114 H 0.1355(12) 0.0554(8) 0.3291(7) 0.030(4) Uiso 1 1 d .
H115 H 0.1784(12) 0.0820(9) 0.3839(8) 0.039(5) Uiso 1 1 d .
H116 H 0.4983(11) 0.2471(9) 0.3120(7) 0.029(4) Uiso 1 1 d .
H117 H 0.6347(11) 0.1912(8) 0.3247(6) 0.024(4) Uiso 1 1 d .
H118 H 0.6456(11) 0.0799(8) 0.2993(6) 0.025(4) Uiso 1 1 d .
H119 H 0.4732(10) -0.0116(7) 0.2317(6) 0.019(4) Uiso 1 1 d .
H120 H 0.5484(13) -0.0462(9) 0.3328(7) 0.037(5) Uiso 1 1 d .
H121 H 0.5164(13) -0.1007(10) 0.2889(7) 0.045(5) Uiso 1 1 d .
H122 H 0.4438(14) -0.0517(10) 0.3170(8) 0.046(6) Uiso 1 1 d .
H123 H 0.6144(13) -0.0638(10) 0.2163(7) 0.042(5) Uiso 1 1 d .
H124 H 0.6646(13) -0.0146(9) 0.2598(7) 0.035(5) Uiso 1 1 d .
H125 H 0.6275(13) 0.0129(10) 0.2038(8) 0.042(5) Uiso 1 1 d .
H126 H 0.2839(10) 0.1827(7) 0.2725(6) 0.012(3) Uiso 1 1 d .
H127 H 0.3061(11) 0.2042(8) 0.3658(7) 0.028(4) Uiso 1 1 d .
H128 H 0.2508(13) 0.2617(9) 0.3359(7) 0.037(5) Uiso 1 1 d .
H129 H 0.3548(12) 0.2736(8) 0.3487(7) 0.029(4) Uiso 1 1 d .
H130 H 0.3853(12) 0.2995(8) 0.2500(6) 0.027(4) Uiso 1 1 d .
H131 H 0.3464(10) 0.2509(8) 0.2048(6) 0.021(4) Uiso 1 1 d .
H132 H 0.2806(12) 0.2933(9) 0.2407(7) 0.035(5) Uiso 1 1 d .
H133 H 0.3872(10) 0.2354(8) -0.0448(6) 0.021(4) Uiso 1 1 d .
H134 H 0.6008(11) 0.2489(8) 0.0596(6) 0.025(4) Uiso 1 1 d .
H135 H 0.2312(10) 0.1619(7) 0.0454(6) 0.018(4) Uiso 1 1 d .
H136 H 0.2991(14) 0.0694(10) 0.0056(8) 0.051(6) Uiso 1 1 d .
H137 H 0.2062(14) 0.0895(9) -0.0287(8) 0.046(5) Uiso 1 1 d .
H138 H 0.3010(13) 0.1125(9) -0.0515(8) 0.040(5) Uiso 1 1 d .
H139 H 0.2297(14) 0.2303(10) -0.0547(9) 0.058(6) Uiso 1 1 d .
H140 H 0.1480(14) 0.2090(9) -0.0224(7) 0.040(5) Uiso 1 1 d .
H141 H 0.2093(15) 0.2684(11) -0.0005(9) 0.061(7) Uiso 1 1 d .
H142 H 0.5360(12) 0.2692(9) -0.0759(7) 0.036(5) Uiso 1 1 d .
H143 H 0.5630(14) 0.3848(10) -0.0690(8) 0.052(6) Uiso 1 1 d .
H144 H 0.5549(11) 0.3779(8) -0.0057(7) 0.026(4) Uiso 1 1 d .
H145 H 0.4645(15) 0.3653(10) -0.0425(8) 0.055(6) Uiso 1 1 d .
H146 H 0.6808(15) 0.2290(12) -0.0374(9) 0.062(7) Uiso 1 1 d .
H147 H 0.6882(13) 0.2990(9) -0.0679(8) 0.044(5) Uiso 1 1 d .
H148 H 0.6859(12) 0.2974(9) -0.0044(8) 0.035(5) Uiso 1 1 d .
H149 H 0.4911(11) 0.1700(8) 0.1705(6) 0.025(4) Uiso 1 1 d .
H150 H 0.6488(12) 0.1517(8) 0.1838(7) 0.032(5) Uiso 1 1 d .
H151 H 0.6126(12) 0.1118(9) 0.1317(7) 0.034(5) Uiso 1 1 d .
H152 H 0.6696(12) 0.1795(9) 0.1253(7) 0.033(5) Uiso 1 1 d .
H153 H 0.5934(12) 0.2882(8) 0.1507(7) 0.028(4) Uiso 1 1 d .
H154 H 0.5679(12) 0.2603(9) 0.2056(8) 0.039(5) Uiso 1 1 d .
H155 H 0.4927(12) 0.2929(9) 0.1673(7) 0.034(5) Uiso 1 1 d .
H156 H 0.1217(11) 0.0786(8) 0.2286(7) 0.025(4) Uiso 1 1 d .
H157 H 0.1532(11) 0.1480(8) 0.2089(6) 0.023(4) Uiso 1 1 d .
H158 H 0.1202(11) 0.0947(8) 0.1673(7) 0.024(4) Uiso 1 1 d .

loop_
_atom_site_aniso_label
_atom_site_aniso_U_11
_atom_site_aniso_U_22
_atom_site_aniso_U_33
_atom_site_aniso_U_23
_atom_site_aniso_U_13
_atom_site_aniso_U_12
Ti1 0.01069(10) 0.01228(11) 0.01342(11) -0.00003(9) 0.00007(8) 0.00006(8)
P39 0.01383(16) 0.01436(16) 0.01509(16) 0.00081(13) 0.00078(12) -0.00140(12)
F1S 0.149(3) 0.0567(17) 0.129(3) -0.0160(15) 0.072(2) -0.0302(16)
F8S 0.104(2) 0.0658(19) 0.0692(19) -0.0099(15) -0.0099(17) -0.0039(17)
F12S 0.080(6) 0.059(6) 0.136(9) -0.018(5) -0.008(5) 0.009(4)
F13S 0.094(5) 0.063(4) 0.060(4) -0.017(3) 0.014(3) 0.032(3)
F63 0.0238(4) 0.0227(4) 0.0277(5) -0.0013(4) -0.0066(4) 0.0002(3)
F64 0.0236(5) 0.0323(5) 0.0434(6) -0.0120(4) -0.0080(4) -0.0039(4)
F65 0.0264(5) 0.0212(5) 0.0659(7) -0.0080(4) 0.0069(5) -0.0095(4)
F66 0.0318(5) 0.0234(5) 0.0519(6) 0.0129(4) 0.0082(4) -0.0017(4)
F67 0.0245(4) 0.0275(5) 0.0317(5) 0.0087(4) -0.0039(4) -0.0019(4)
F74 0.0211(4) 0.0256(5) 0.0348(5) -0.0087(4) 0.0069(4) -0.0051(3)
F75 0.0308(5) 0.0414(6) 0.0412(6) -0.0228(5) -0.0020(4) 0.0018(4)
F76 0.0540(7) 0.0466(6) 0.0234(5) -0.0080(4) 0.0056(5) 0.0166(5)
F77 0.0493(6) 0.0392(6) 0.0418(6) 0.0047(5) 0.0294(5) 0.0039(5)
F78 0.0270(5) 0.0353(5) 0.0456(6) -0.0079(4) 0.0172(4) -0.0093(4)
F85 0.0208(5) 0.0415(6) 0.0509(6) 0.0228(5) 0.0167(4) 0.0133(4)
F86 0.0399(6) 0.0621(8) 0.0712(8) 0.0458(6) 0.0308(6) 0.0214(5)
F87 0.0427(6) 0.0454(6) 0.0549(7) 0.0293(5) 0.0118(5) 0.0222(5)
F88 0.0185(4) 0.0306(5) 0.0446(6) 0.0057(4) 0.0014(4) 0.0103(4)
F89 0.0144(4) 0.0261(5) 0.0318(5) 0.0026(4) 0.0051(3) 0.0011(3)
N2 0.0120(5) 0.0133(5) 0.0145(5) -0.0003(4) -0.0008(4) 0.0003(4)
N6 0.0151(5) 0.0127(5) 0.0147(5) -0.0007(4) -0.0006(4) -0.0017(4)
C2S 0.0854(18) 0.0486(14) 0.0579(15) -0.0077(11) -0.0002(13) -0.0070(13)
C3 0.0098(6) 0.0143(6) 0.0176(6) 0.0006(5) -0.0017(5) 0.0007(5)
C3S 0.0671(15) 0.0483(13) 0.0511(13) -0.0178(11) 0.0078(11) 0.0065(11)
C4 0.0162(6) 0.0153(6) 0.0152(6) 0.0017(5) 0.0013(5) -0.0022(5)
C4S 0.0667(14) 0.0401(12) 0.0402(11) -0.0039(9) 0.0004(10) 0.0149(10)
C5 0.0163(6) 0.0147(6) 0.0153(6) 0.0013(5) -0.0007(5) 0.0021(5)
C5S 0.0656(15) 0.0558(14) 0.0398(11) -0.0039(10) -0.0020(10) 0.0217(11)
C6S 0.0659(15) 0.0540(14) 0.0460(12) -0.0176(11) -0.0174(11) 0.0268(12)
C7 0.0174(6) 0.0110(6) 0.0136(6) 0.0002(5) 0.0003(5) -0.0004(5)
C7S 0.0794(17) 0.0398(13) 0.0594(15) -0.0146(11) -0.0207(13) 0.0075(12)
C8 0.0165(6) 0.0133(6) 0.0187(7) 0.0001(5) 0.0007(5) 0.0003(5)
C9 0.0199(7) 0.0174(7) 0.0204(7) -0.0013(5) 0.0046(5) 0.0015(5)
C9S 0.0755(16) 0.0425(12) 0.0514(13) 0.0003(10) -0.0070(12) -0.0062(11)
C10 0.0275(8) 0.0217(7) 0.0158(7) -0.0039(5) 0.0009(6) -0.0006(6)
C10S 0.109(2) 0.0517(16) 0.122(3) -0.0176(16) -0.065(2) 0.0117(16)
C11 0.0207(7) 0.0217(7) 0.0176(7) -0.0012(5) -0.0039(5) -0.0004(6)
C11S 0.165(3) 0.0581(18) 0.120(3) -0.0260(17) -0.095(3) 0.0189(19)
C12 0.0165(6) 0.0145(6) 0.0177(7) 0.0002(5) -0.0003(5) -0.0009(5)
C13 0.0150(6) 0.0217(7) 0.0167(7) -0.0009(5) -0.0018(5) 0.0001(5)
C14 0.0180(7) 0.0273(8) 0.0268(8) 0.0000(7) -0.0022(6) -0.0034(6)
C15 0.0209(7) 0.0251(8) 0.0238(8) 0.0015(6) -0.0001(6) 0.0034(6)
C16 0.0157(6) 0.0219(7) 0.0197(7) -0.0037(6) 0.0005(5) 0.0035(5)
C17 0.0176(7) 0.0265(8) 0.0370(9) -0.0003(7) -0.0001(7) -0.0017(6)
C18 0.0246(8) 0.0272(8) 0.0354(9) 0.0041(7) -0.0037(7) 0.0048(7)
C19 0.0182(6) 0.0134(6) 0.0183(7) 0.0012(5) -0.0016(5) -0.0019(5)
C20 0.0280(8) 0.0135(7) 0.0227(7) -0.0005(5) -0.0013(6) -0.0025(6)
C21 0.0281(8) 0.0169(7) 0.0231(8) 0.0030(6) -0.0051(6) 0.0012(6)
C22 0.0214(7) 0.0213(8) 0.0247(8) -0.0001(6) 0.0018(6) -0.0070(6)
C23 0.0267(7) 0.0218(7) 0.0133(6) -0.0007(5) 0.0010(5) -0.0071(6)
C24 0.0545(12) 0.0297(9) 0.0165(8) 0.0033(6) 0.0008(7) -0.0176(8)
C25 0.0333(9) 0.0254(8) 0.0145(7) 0.0006(6) -0.0033(6) -0.0066(7)
C26 0.0270(8) 0.0375(9) 0.0207(8) -0.0074(7) 0.0059(6) -0.0048(7)
C27 0.0158(6) 0.0167(6) 0.0126(6) 0.0001(5) -0.0019(5) -0.0027(5)
C28 0.0184(6) 0.0162(6) 0.0137(6) -0.0005(5) 0.0005(5) -0.0014(5)
C29 0.0243(7) 0.0169(7) 0.0204(7) -0.0027(5) -0.0011(6) -0.0053(6)
C30 0.0195(7) 0.0282(8) 0.0227(7) -0.0017(6) -0.0042(6) -0.0082(6)
C31 0.0164(7) 0.0276(8) 0.0233(7) 0.0000(6) -0.0038(6) 0.0002(6)
C32 0.0176(6) 0.0190(7) 0.0162(6) 0.0003(5) -0.0018(5) 0.0007(5)
C33 0.0220(7) 0.0201(7) 0.0277(8) -0.0039(6) -0.0076(6) 0.0046(6)
C34 0.0344(10) 0.0206(8) 0.0486(11) 0.0050(8) 0.0012(9) 0.0043(7)
C35 0.0325(9) 0.0325(10) 0.0329(9) -0.0039(8) 0.0020(7) 0.0103(7)
C36 0.0189(7) 0.0160(7) 0.0204(7) -0.0037(5) -0.0009(5) -0.0005(5)
C37 0.0272(8) 0.0224(8) 0.0238(8) -0.0055(6) 0.0034(6) 0.0021(6)
C38 0.0279(8) 0.0188(7) 0.0250(8) 0.0000(6) 0.0003(6) 0.0028(6)
C40 0.0156(6) 0.0128(6) 0.0168(6) -0.0013(5) 0.0031(5) -0.0013(5)
C41 0.0172(6) 0.0148(6) 0.0169(6) -0.0016(5) 0.0012(5) -0.0003(5)
C42 0.0228(7) 0.0211(7) 0.0153(7) 0.0019(5) 0.0010(5) -0.0019(6)
C43 0.0234(7) 0.0195(7) 0.0196(7) -0.0005(5) 0.0055(6) -0.0049(6)
C44 0.0187(7) 0.0226(7) 0.0204(7) -0.0012(6) 0.0023(6) -0.0066(6)
C45 0.0178(6) 0.0173(7) 0.0173(6) -0.0021(5) 0.0016(5) -0.0022(5)
C46 0.0168(7) 0.0261(8) 0.0157(7) 0.0015(6) 0.0006(5) -0.0026(5)
C47 0.0265(9) 0.0395(10) 0.0442(11) -0.0173(9) 0.0035(8) -0.0125(8)
C48 0.0219(8) 0.0501(12) 0.0362(10) 0.0154(9) -0.0037(7) 0.0015(8)
C49 0.0312(8) 0.0306(8) 0.0198(8) 0.0036(6) 0.0051(6) -0.0122(7)
C50 0.0419(11) 0.0370(10) 0.0453(12) 0.0199(9) 0.0111(9) 0.0003(8)
C51 0.0339(10) 0.0391(11) 0.0444(11) 0.0110(9) 0.0207(9) -0.0031(8)
C52 0.0165(7) 0.0283(8) 0.0166(7) 0.0013(6) -0.0005(5) -0.0077(6)
C53 0.0257(8) 0.0274(9) 0.0304(9) 0.0015(7) -0.0066(7) -0.0022(7)
C54 0.0239(8) 0.0345(9) 0.0223(8) -0.0076(7) 0.0011(6) -0.0074(7)
C55 0.0129(6) 0.0163(7) 0.0184(7) -0.0012(5) 0.0013(5) 0.0005(5)
C57 0.0130(6) 0.0186(7) 0.0228(7) -0.0012(5) 0.0039(5) 0.0010(5)
C58 0.0155(6) 0.0186(7) 0.0251(7) -0.0032(5) 0.0025(5) 0.0019(5)
C59 0.0143(7) 0.0252(8) 0.0319(8) -0.0091(6) 0.0013(6) -0.0003(6)
C60 0.0168(7) 0.0185(7) 0.0447(10) -0.0079(7) 0.0094(6) -0.0044(6)
C61 0.0213(7) 0.0193(7) 0.0369(9) 0.0037(6) 0.0098(6) 0.0011(6)
C62 0.0154(7) 0.0234(7) 0.0269(8) 0.0004(6) 0.0024(6) 0.0006(5)
C68 0.0156(6) 0.0188(7) 0.0215(7) 0.0014(5) 0.0010(5) 0.0041(5)
C69 0.0167(7) 0.0224(7) 0.0240(7) -0.0003(6) 0.0012(6) 0.0050(5)
C70 0.0232(7) 0.0256(8) 0.0275(8) -0.0065(6) -0.0037(6) 0.0073(6)
C71 0.0355(9) 0.0297(8) 0.0202(7) -0.0016(6) 0.0020(6) 0.0150(7)
C72 0.0295(8) 0.0274(8) 0.0285(8) 0.0062(6) 0.0130(7) 0.0091(6)
C73 0.0209(7) 0.0218(7) 0.0293(8) 0.0008(6) 0.0054(6) 0.0025(6)
C79 0.0159(6) 0.0163(7) 0.0213(7) -0.0024(5) 0.0003(5) 0.0005(5)
C80 0.0171(7) 0.0259(8) 0.0343(9) 0.0047(6) 0.0071(6) 0.0072(6)
C81 0.0285(8) 0.0331(9) 0.0394(10) 0.0153(7) 0.0138(7) 0.0082(7)
C82 0.0305(8) 0.0272(8) 0.0348(9) 0.0108(7) 0.0033(7) 0.0114(7)
C83 0.0168(7) 0.0218(7) 0.0313(8) -0.0017(6) 0.0006(6) 0.0063(5)
C84 0.0166(6) 0.0181(7) 0.0229(7) -0.0023(5) 0.0018(5) -0.0010(5)
B56 0.0131(7) 0.0176(7) 0.0206(8) -0.0001(6) 0.0003(6) -0.0005(6)

loop_
_atom_type_symbol
_atom_type_description
_atom_type_scat_dispersion_real
_atom_type_scat_dispersion_imag
_atom_type_scat_source
Ti Ti 0.2776 0.4457 'International Tables Vol C Tables 4.2.6.8 and 6.1.1.4'
P P 0.1023 0.0942 'International Tables Vol C Tables 4.2.6.8 and 6.1.1.4'
F F 0.0171 0.0103 'International Tables Vol C Tables 4.2.6.8 and 6.1.1.4'
N N 0.0061 0.0033 'International Tables Vol C Tables 4.2.6.8 and 6.1.1.4'
C C 0.0033 0.0016 'International Tables Vol C Tables 4.2.6.8 and 6.1.1.4'
B B 0.0013 0.0007 'International Tables Vol C Tables 4.2.6.8 and 6.1.1.4'
H H 0.0000 0.0000 'International Tables Vol C Tables 4.2.6.8 and 6.1.1.4'

loop_
_geom_angle_atom_site_label_1
_geom_angle_atom_site_label_2
_geom_angle_atom_site_label_3
_geom_angle
_geom_angle_site_symmetry_1
_geom_angle_site_symmetry_3
N6 Ti1 N2 99.33(4) . .
N6 Ti1 P39 108.11(3) . .
N2 Ti1 P39 103.79(3) . .
N6 Ti1 C55 118.20(5) . .
N2 Ti1 C55 113.19(5) . .
P39 Ti1 C55 112.57(4) . .
N6 Ti1 C5 32.03(4) . .
N2 Ti1 C5 85.91(4) . .
P39 Ti1 C5 139.93(3) . .
C55 Ti1 C5 98.11(5) . .
N6 Ti1 C4 60.78(4) . .
N2 Ti1 C4 60.24(4) . .
P39 Ti1 C4 155.43(3) . .
C55 Ti1 C4 91.59(5) . .
C5 Ti1 C4 31.46(4) . .
N6 Ti1 C3 82.56(4) . .
N2 Ti1 C3 28.58(4) . .
P39 Ti1 C3 131.34(3) . .
C55 Ti1 C3 101.88(4) . .
C5 Ti1 C3 60.48(4) . .
C4 Ti1 C3 31.94(4) . .
N6 Ti1 H157 108.5(4) . .
N2 Ti1 H157 136.3(4) . .
P39 Ti1 H157 98.8(4) . .
C55 Ti1 H157 23.3(4) . .
C5 Ti1 H157 100.1(4) . .
C4 Ti1 H157 105.5(4) . .
C3 Ti1 H157 123.3(4) . .
N6 Ti1 H158 141.0(4) . .
N2 Ti1 H158 97.4(4) . .
P39 Ti1 H158 101.6(4) . .
C55 Ti1 H158 23.7(4) . .
C5 Ti1 H158 115.8(4) . .
C4 Ti1 H158 99.1(4) . .
C3 Ti1 H158 96.4(4) . .
H157 Ti1 H158 41.0(6) . .
C40 P39 Ti1 176.03(5) . .
C3 N2 C7 125.52(11) . .
C3 N2 Ti1 103.57(8) . .
C7 N2 Ti1 129.00(8) . .
C5 N6 C27 125.46(11) . .
C5 N6 Ti1 98.08(8) . .
C27 N6 Ti1 134.94(8) . .
F1S C2S C3S 123.0(2) . .
F1S C2S C7S 115.7(2) . .
C3S C2S C7S 121.0(3) . .
N2 C3 C4 118.44(11) . .
N2 C3 C19 128.52(12) . .
C4 C3 C19 113.04(11) . .
N2 C3 Ti1 47.85(6) . .
C4 C3 Ti1 71.36(7) . .
C19 C3 Ti1 170.78(9) . .
C4S C3S C2S 119.8(2) . .
C4S C3S H1S 120.5(17) . .
C2S C3S H1S 119.7(17) . .
C5 C4 C3 134.85(12) . .
C5 C4 Ti1 72.23(8) . .
C3 C4 Ti1 76.69(7) . .
C5 C4 H80 112.6(9) . .
C3 C4 H80 111.8(9) . .
Ti1 C4 H80 144.2(9) . .
C3S C4S C5S 120.4(2) . .
C3S C4S H2S 120.7(13) . .
C5S C4S H2S 118.9(13) . .
N6 C5 C4 118.58(12) . .
N6 C5 C23 125.25(11) . .
C4 C5 C23 115.55(11) . .
N6 C5 Ti1 49.89(6) . .
C4 C5 Ti1 76.31(8) . .
C23 C5 Ti1 144.28(9) . .
C4S C5S C6S 119.2(2) . .
C4S C5S H3S 119.7(9) . .
C6S C5S H3S 120.7(9) . .
F13S C6S C7S 114.1(4) . .
F13S C6S C5S 124.9(4) . .
C7S C6S C5S 121.0(2) . .
C8 C7 C12 121.52(12) . .
C8 C7 N2 119.32(11) . .
C12 C7 N2 119.11(11) . .
F12S C7S C6S 124.5(5) . .
F12S C7S C2S 117.0(5) . .
C6S C7S C2S 118.5(2) . .
C9 C8 C7 118.04(12) . .
C9 C8 C16 118.80(12) . .
C7 C8 C16 123.16(12) . .
C10 C9 C8 121.40(13) . .
C10 C9 H81 119.2(9) . .
C8 C9 H81 119.4(9) . .
F8S C9S C10S 119.9(3) . .
F8S C9S C11S 119.8(3) . 3_565
C10S C9S C11S 120.3(2) . 3_565
C9 C10 C11 119.68(13) . .
C9 C10 H82 120.3(10) . .
C11 C10 H82 120.0(10) . .
C9S C10S C11S 118.9(3) . .
C9S C10S H4S 119(2) . .
C11S C10S H4S 122(2) . .
C10 C11 C12 121.38(13) . .
C10 C11 H83 118.7(9) . .
C12 C11 H83 119.9(9) . .
C9S C11S C10S 120.9(3) 3_565 .
C9S C11S H11S 119.6 3_565 .
C10S C11S H11S 119.6 . .
C11 C12 C7 117.81(12) . .
C11 C12 C13 118.48(12) . .
C7 C12 C13 123.69(12) . .
C12 C13 C15 109.34(12) . .
C12 C13 C14 112.76(12) . .
C15 C13 C14 110.17(12) . .
C12 C13 H84 110.6(8) . .
C15 C13 H84 107.6(8) . .
C14 C13 H84 106.1(8) . .
C13 C14 H85 112.2(11) . .
C13 C14 H86 111.0(10) . .
H85 C14 H86 108.1(14) . .
C13 C14 H87 110.7(9) . .
H85 C14 H87 107.4(14) . .
H86 C14 H87 107.2(13) . .
C13 C15 H88 111.5(9) . .
C13 C15 H89 111.1(10) . .
H88 C15 H89 108.7(13) . .
C13 C15 H90 112.2(10) . .
H88 C15 H90 105.4(13) . .
H89 C15 H90 107.5(14) . .
C8 C16 C17 110.80(12) . .
C8 C16 C18 111.35(12) . .
C17 C16 C18 110.39(13) . .
C8 C16 H91 107.7(9) . .
C17 C16 H91 108.7(9) . .
C18 C16 H91 107.8(9) . .
C16 C17 H92 110.0(11) . .
C16 C17 H93 110.1(9) . .
H92 C17 H93 109.0(14) . .
C16 C17 H94 111.5(10) . .
H92 C17 H94 110.2(15) . .
H93 C17 H94 106.0(13) . .
C16 C18 H95 109.9(10) . .
C16 C18 H96 112.9(11) . .
H95 C18 H96 107.0(15) . .
C16 C18 H97 110.0(11) . .
H95 C18 H97 111.0(15) . .
H96 C18 H97 106.1(15) . .
C20 C19 C21 106.44(12) . .
C20 C19 C22 107.65(11) . .
C21 C19 C22 109.76(12) . .
C20 C19 C3 117.24(11) . .
C21 C19 C3 105.90(11) . .
C22 C19 C3 109.66(11) . .
C19 C20 H98 113.4(10) . .
C19 C20 H99 105.6(10) . .
H98 C20 H99 107.2(13) . .
C19 C20 H100 114.1(9) . .
H98 C20 H100 109.4(13) . .
H99 C20 H100 106.7(13) . .
C19 C21 H101 109.4(10) . .
C19 C21 H102 114.5(10) . .
H101 C21 H102 106.2(14) . .
C19 C21 H103 110.1(10) . .
H101 C21 H103 110.8(14) . .
H102 C21 H103 105.7(14) . .
C19 C22 H104 107.9(9) . .
C19 C22 H105 110.3(10) . .
H104 C22 H105 106.0(13) . .
C19 C22 H106 111.4(10) . .
H104 C22 H106 110.1(13) . .
H105 C22 H106 110.9(14) . .
C25 C23 C26 108.85(12) . .
C25 C23 C24 106.01(12) . .
C26 C23 C24 108.25(14) . .
C25 C23 C5 115.14(12) . .
C26 C23 C5 106.61(11) . .
C24 C23 C5 111.80(12) . .
C23 C24 H107 108.9(11) . .
C23 C24 H108 112.9(11) . .
H107 C24 H108 107.2(15) . .
C23 C24 H109 112.8(11) . .
H107 C24 H109 105.8(15) . .
H108 C24 H109 108.9(15) . .
C23 C25 H110 112.4(11) . .
C23 C25 H111 109.3(10) . .
H110 C25 H111 107.6(14) . .
C23 C25 H112 114.2(10) . .
H110 C25 H112 106.0(15) . .
H111 C25 H112 107.1(14) . .
C23 C26 H113 111.9(10) . .
C23 C26 H114 110.9(10) . .
H113 C26 H114 108.4(14) . .
C23 C26 H115 108.7(11) . .
H113 C26 H115 107.5(15) . .
H114 C26 H115 109.3(14) . .
C28 C27 C32 121.30(12) . .
C28 C27 N6 120.73(11) . .
C32 C27 N6 117.90(11) . .
C29 C28 C27 117.79(12) . .
C29 C28 C36 118.14(12) . .
C27 C28 C36 123.99(12) . .
C30 C29 C28 121.80(13) . .
C30 C29 H116 119.2(10) . .
C28 C29 H116 119.0(10) . .
C31 C30 C29 119.64(13) . .
C31 C30 H117 121.0(10) . .
C29 C30 H117 119.3(10) . .
C30 C31 C32 121.41(14) . .
C30 C31 H118 118.7(10) . .
C32 C31 H118 119.9(10) . .
C31 C32 C27 117.97(13) . .
C31 C32 C33 120.00(12) . .
C27 C32 C33 122.02(12) . .
C32 C33 C34 113.15(13) . .
C32 C33 C35 111.92(13) . .
C34 C33 C35 109.10(13) . .
C32 C33 H119 105.8(9) . .
C34 C33 H119 107.2(9) . .
C35 C33 H119 109.4(9) . .
C33 C34 H120 111.1(11) . .
C33 C34 H121 108.6(11) . .
H120 C34 H121 109.1(15) . .
C33 C34 H122 111.5(11) . .
H120 C34 H122 108.1(16) . .
H121 C34 H122 108.4(16) . .
C33 C35 H123 109.5(11) . .
C33 C35 H124 110.1(10) . .
H123 C35 H124 108.9(14) . .
C33 C35 H125 112.3(11) . .
H123 C35 H125 108.1(16) . .
H124 C35 H125 107.8(15) . .
C28 C36 C38 112.62(12) . .
C28 C36 C37 111.30(12) . .
C38 C36 C37 109.14(12) . .
C28 C36 H126 109.2(9) . .
C38 C36 H126 107.7(9) . .
C37 C36 H126 106.6(9) . .
C36 C37 H127 111.3(9) . .
C36 C37 H128 109.9(11) . .
H127 C37 H128 108.4(14) . .
C36 C37 H129 110.6(10) . .
H127 C37 H129 109.3(13) . .
H128 C37 H129 107.2(14) . .
C36 C38 H130 111.2(9) . .
C36 C38 H131 112.2(9) . .
H130 C38 H131 107.8(13) . .
C36 C38 H132 112.2(11) . .
H130 C38 H132 104.6(14) . .
H131 C38 H132 108.5(14) . .
C45 C40 C41 119.65(12) . .
C45 C40 P39 120.02(10) . .
C41 C40 P39 120.32(10) . .
C42 C41 C40 118.55(12) . .
C42 C41 C46 119.85(12) . .
C40 C41 C46 121.57(12) . .
C41 C42 C43 122.73(13) . .
C41 C42 H133 118.4(9) . .
C43 C42 H133 118.8(9) . .
C44 C43 C42 117.65(13) . .
C44 C43 C49 122.27(13) . .
C42 C43 C49 120.02(13) . .
C43 C44 C45 122.42(13) . .
C43 C44 H134 118.4(10) . .
C45 C44 H134 119.1(10) . .
C44 C45 C40 118.97(12) . .
C44 C45 C52 118.08(12) . .
C40 C45 C52 122.84(12) . .
C41 C46 C47 110.00(12) . .
C41 C46 C48 113.00(13) . .
C47 C46 C48 111.06(15) . .
C41 C46 H135 108.5(9) . .
C47 C46 H135 106.6(9) . .
C48 C46 H135 107.5(9) . .
C46 C47 H136 108.8(11) . .
C46 C47 H137 112.5(11) . .
H136 C47 H137 107.5(16) . .
C46 C47 H138 109.8(11) . .
H136 C47 H138 110.9(16) . .
H137 C47 H138 107.2(15) . .
C46 C48 H139 113.6(13) . .
C46 C48 H140 108.4(11) . .
H139 C48 H140 103.7(16) . .
C46 C48 H141 113.9(13) . .
H139 C48 H141 107.6(18) . .
H140 C48 H141 109.2(17) . .
C51 C49 C43 114.11(14) . .
C51 C49 C50 110.49(15) . .
C43 C49 C50 109.88(14) . .
C51 C49 H142 109.3(11) . .
C43 C49 H142 106.5(11) . .
C50 C49 H142 106.1(11) . .
C49 C50 H143 111.2(11) . .
C49 C50 H144 108.8(10) . .
H143 C50 H144 104.9(15) . .
C49 C50 H145 111.8(12) . .
H143 C50 H145 109.8(16) . .
H144 C50 H145 110.1(16) . .
C49 C51 H146 113.7(12) . .
C49 C51 H147 108.8(11) . .
H146 C51 H147 108.5(17) . .
C49 C51 H148 111.9(10) . .
H146 C51 H148 106.4(16) . .
H147 C51 H148 107.3(15) . .
C45 C52 C54 108.90(13) . .
C45 C52 C53 112.96(12) . .
C54 C52 C53 110.98(12) . .
C45 C52 H149 109.3(9) . .
C54 C52 H149 108.1(9) . .
C53 C52 H149 106.5(9) . .
C52 C53 H150 109.9(10) . .
C52 C53 H151 109.3(10) . .
H150 C53 H151 110.4(14) . .
C52 C53 H152 109.5(10) . .
H150 C53 H152 106.9(14) . .
H151 C53 H152 110.8(14) . .
C52 C54 H153 110.9(10) . .
C52 C54 H154 108.9(12) . .
H153 C54 H154 108.9(15) . .
C52 C54 H155 112.8(10) . .
H153 C54 H155 103.8(14) . .
H154 C54 H155 111.4(15) . .
B56 C55 Ti1 175.44(10) . .
B56 C55 H156 108.3(10) . .
Ti1 C55 H156 74.0(10) . .
B56 C55 H157 113.5(9) . .
Ti1 C55 H157 68.8(9) . .
H156 C55 H157 108.7(13) . .
B56 C55 H158 109.1(9) . .
Ti1 C55 H158 66.3(9) . .
H156 C55 H158 108.4(13) . .
H157 C55 H158 108.7(13) . .
C62 C57 C58 112.57(12) . .
C62 C57 B56 120.36(12) . .
C58 C57 B56 127.07(12) . .
F63 C58 C59 114.28(12) . .
F63 C58 C57 121.49(12) . .
C59 C58 C57 124.22(13) . .
F64 C59 C60 120.05(13) . .
F64 C59 C58 119.96(14) . .
C60 C59 C58 119.98(14) . .
F65 C60 C59 120.34(14) . .
F65 C60 C61 120.94(14) . .
C59 C60 C61 118.72(13) . .
F66 C61 C60 120.07(13) . .
F66 C61 C62 120.58(14) . .
C60 C61 C62 119.35(14) . .
F67 C62 C61 115.03(13) . .
F67 C62 C57 119.80(12) . .
C61 C62 C57 125.09(14) . .
C69 C68 C73 112.44(13) . .
C69 C68 B56 120.26(12) . .
C73 C68 B56 127.25(13) . .
F74 C69 C70 115.38(13) . .
F74 C69 C68 119.44(12) . .
C70 C69 C68 125.16(14) . .
F75 C70 C71 119.51(14) . .
F75 C70 C69 121.11(14) . .
C71 C70 C69 119.35(14) . .
F76 C71 C70 120.78(15) . .
F76 C71 C72 120.72(15) . .
C70 C71 C72 118.48(14) . .
F77 C72 C73 120.48(15) . .
F77 C72 C71 119.57(14) . .
C73 C72 C71 119.94(14) . .
F78 C73 C72 114.62(13) . .
F78 C73 C68 120.77(13) . .
C72 C73 C68 124.59(14) . .
C80 C79 C84 112.80(13) . .
C80 C79 B56 127.24(12) . .
C84 C79 B56 119.96(12) . .
F85 C80 C81 114.61(13) . .
F85 C80 C79 120.76(13) . .
C81 C80 C79 124.62(13) . .
F86 C81 C82 119.60(14) . .
F86 C81 C80 120.78(14) . .
C82 C81 C80 119.62(14) . .
F87 C82 C83 120.34(14) . .
F87 C82 C81 121.04(15) . .
C83 C82 C81 118.62(14) . .
F88 C83 C82 119.18(13) . .
F88 C83 C84 121.22(13) . .
C82 C83 C84 119.59(13) . .
F89 C84 C83 116.28(12) . .
F89 C84 C79 118.95(12) . .
C83 C84 C79 124.71(13) . .
C79 B56 C68 106.31(11) . .
C79 B56 C57 112.57(11) . .
C68 B56 C57 110.91(11) . .
C79 B56 C55 112.73(11) . .
C68 B56 C55 108.80(11) . .
C57 B56 C55 105.54(11) . .

loop_
_geom_bond_atom_site_label_1
_geom_bond_atom_site_label_2
_geom_bond_distance
_geom_bond_site_symmetry_2
Ti1 N6 1.9734(11) .
Ti1 N2 2.0417(11) .
Ti1 P39 2.1512(4) .
Ti1 C55 2.4050(13) .
Ti1 C5 2.5546(13) .
Ti1 C4 2.6064(14) .
Ti1 C3 2.6768(13) .
Ti1 H157 2.244(15) .
Ti1 H158 2.203(16) .
P39 C40 1.8076(13) .
F1S C2S 1.281(3) .
F8S C9S 1.295(3) .
F12S C7S 1.181(9) .
F13S C6S 1.161(5) .
F63 C58 1.3511(16) .
F64 C59 1.3400(17) .
F65 C60 1.3404(16) .
F66 C61 1.3464(17) .
F67 C62 1.3580(17) .
F74 C69 1.3595(16) .
F75 C70 1.3436(17) .
F76 C71 1.3389(17) .
F77 C72 1.3454(17) .
F78 C73 1.3546(17) .
F85 C80 1.3571(16) .
F86 C81 1.3438(18) .
F87 C82 1.3416(17) .
F88 C83 1.3473(16) .
F89 C84 1.3549(16) .
N2 C3 1.3172(16) .
N2 C7 1.4570(16) .
N6 C5 1.3683(17) .
N6 C27 1.4448(16) .
C2S C3S 1.377(3) .
C2S C7S 1.383(3) .
C3 C4 1.4553(18) .
C3 C19 1.5514(18) .
C3S C4S 1.361(3) .
C3S H1S 0.88(3) .
C4 C5 1.4000(18) .
C4 H80 0.916(15) .
C4S C5S 1.379(3) .
C4S H2S 0.95(2) .
C5 C23 1.5687(18) .
C5S C6S 1.386(3) .
C5S H3S 1.082(17) .
C6S C7S 1.371(3) .
C7 C8 1.4007(18) .
C7 C12 1.4064(18) .
C8 C9 1.3951(19) .
C8 C16 1.5174(18) .
C9 C10 1.380(2) .
C9 H81 0.962(16) .
C9S C10S 1.324(3) .
C9S C11S 1.338(4) 3_565
C10 C11 1.383(2) .
C10 H82 0.943(16) .
C10S C11S 1.390(4) .
C10S H4S 1.02(4) .
C11 C12 1.3963(19) .
C11 H83 0.949(16) .
C11S C9S 1.338(4) 3_565
C11S H11S 0.9500 .
C12 C13 1.5228(19) .
C13 C15 1.533(2) .
C13 C14 1.536(2) .
C13 H84 0.966(14) .
C14 H85 0.961(19) .
C14 H86 0.946(17) .
C14 H87 0.987(17) .
C15 H88 0.956(16) .
C15 H89 0.974(17) .
C15 H90 0.999(17) .
C16 C17 1.525(2) .
C16 C18 1.526(2) .
C16 H91 0.950(16) .
C17 H92 0.969(19) .
C17 H93 0.976(16) .
C17 H94 0.998(18) .
C18 H95 0.985(18) .
C18 H96 1.00(2) .
C18 H97 0.942(19) .
C19 C20 1.536(2) .
C19 C21 1.5394(19) .
C19 C22 1.5411(19) .
C20 H98 0.982(17) .
C20 H99 0.966(17) .
C20 H100 0.967(16) .
C21 H101 0.970(18) .
C21 H102 0.942(17) .
C21 H103 0.981(18) .
C22 H104 0.994(17) .
C22 H105 0.976(17) .
C22 H106 0.941(17) .
C23 C25 1.537(2) .
C23 C26 1.539(2) .
C23 C24 1.542(2) .
C24 H107 0.952(18) .
C24 H108 1.04(2) .
C24 H109 0.999(19) .
C25 H110 0.983(19) .
C25 H111 0.959(16) .
C25 H112 0.963(18) .
C26 H113 1.008(18) .
C26 H114 1.004(17) .
C26 H115 0.936(19) .
C27 C28 1.4065(18) .
C27 C32 1.4120(18) .
C28 C29 1.3949(19) .
C28 C36 1.5256(19) .
C29 C30 1.381(2) .
C29 H116 0.924(17) .
C30 C31 1.380(2) .
C30 H117 0.950(16) .
C31 C32 1.3966(19) .
C31 H118 0.951(17) .
C32 C33 1.524(2) .
C33 C34 1.526(2) .
C33 C35 1.530(2) .
C33 H119 0.953(15) .
C34 H120 0.966(19) .
C34 H121 1.01(2) .
C34 H122 0.97(2) .
C35 H123 0.998(19) .
C35 H124 1.006(19) .
C35 H125 0.96(2) .
C36 C38 1.526(2) .
C36 C37 1.537(2) .
C36 H126 0.934(14) .
C37 H127 1.004(17) .
C37 H128 0.952(18) .
C37 H129 0.985(17) .
C38 H130 0.991(17) .
C38 H131 0.973(16) .
C38 H132 0.958(18) .
C40 C45 1.4147(18) .
C40 C41 1.4201(18) .
C41 C42 1.3888(19) .
C41 C46 1.5178(19) .
C42 C43 1.398(2) .
C42 H133 0.959(16) .
C43 C44 1.387(2) .
C43 C49 1.521(2) .
C44 C45 1.3944(19) .
C44 H134 0.951(16) .
C45 C52 1.5156(19) .
C46 C47 1.523(2) .
C46 C48 1.528(2) .
C46 H135 0.964(15) .
C47 H136 1.05(2) .
C47 H137 0.98(2) .
C47 H138 0.965(19) .
C48 H139 0.96(2) .
C48 H140 0.948(19) .
C48 H141 0.99(2) .
C49 C51 1.514(2) .
C49 C50 1.523(3) .
C49 H142 0.954(18) .
C50 H143 1.01(2) .
C50 H144 0.988(17) .
C50 H145 0.98(2) .
C51 H146 1.00(2) .
C51 H147 0.97(2) .
C51 H148 0.993(19) .
C52 C54 1.530(2) .
C52 C53 1.529(2) .
C52 H149 0.995(16) .
C53 H150 0.996(18) .
C53 H151 0.961(18) .
C53 H152 0.984(18) .
C54 H153 0.951(17) .
C54 H154 0.923(19) .
C54 H155 0.991(18) .
C55 B56 1.665(2) .
C55 H156 0.951(17) .
C55 H157 0.952(16) .
C55 H158 0.966(16) .
C57 C62 1.392(2) .
C57 C58 1.3924(19) .
C57 B56 1.666(2) .
C58 C59 1.3882(19) .
C59 C60 1.374(2) .
C60 C61 1.373(2) .
C61 C62 1.385(2) .
C68 C69 1.390(2) .
C68 C73 1.393(2) .
C68 B56 1.662(2) .
C69 C70 1.381(2) .
C70 C71 1.375(2) .
C71 C72 1.379(2) .
C72 C73 1.376(2) .
C79 C80 1.386(2) .
C79 C84 1.3914(19) .
C79 B56 1.647(2) .
C80 C81 1.380(2) .
C81 C82 1.378(2) .
C82 C83 1.374(2) .
C83 C84 1.378(2) .

loop_
_geom_torsion_atom_site_label_1
_geom_torsion_atom_site_label_2
_geom_torsion_atom_site_label_3
_geom_torsion_atom_site_label_4
_geom_torsion
_geom_torsion_site_symmetry_1
_geom_torsion_site_symmetry_4
N6 Ti1 P39 C40 55.7(7) . .
N2 Ti1 P39 C40 -49.1(7) . .
C55 Ti1 P39 C40 -171.9(7) . .
C5 Ti1 P39 C40 51.1(7) . .
C4 Ti1 P39 C40 -3.0(7) . .
C3 Ti1 P39 C40 -40.4(7) . .
N6 Ti1 N2 C3 54.82(8) . .
P39 Ti1 N2 C3 166.21(7) . .
C55 Ti1 N2 C3 -71.44(9) . .
C5 Ti1 N2 C3 25.65(8) . .
C4 Ti1 N2 C3 6.42(7) . .
N6 Ti1 N2 C7 -140.51(10) . .
P39 Ti1 N2 C7 -29.11(11) . .
C55 Ti1 N2 C7 93.24(11) . .
C5 Ti1 N2 C7 -169.68(11) . .
C4 Ti1 N2 C7 171.10(12) . .
C3 Ti1 N2 C7 164.67(15) . .
N2 Ti1 N6 C5 -66.48(8) . .
P39 Ti1 N6 C5 -174.41(7) . .
C55 Ti1 N6 C5 56.27(9) . .
C4 Ti1 N6 C5 -18.42(7) . .
C3 Ti1 N6 C5 -43.26(8) . .
N2 Ti1 N6 C27 127.69(12) . .
P39 Ti1 N6 C27 19.75(13) . .
C55 Ti1 N6 C27 -109.57(12) . .
C5 Ti1 N6 C27 -165.83(17) . .
C4 Ti1 N6 C27 175.74(13) . .
C3 Ti1 N6 C27 150.91(12) . .
C7 N2 C3 C4 -176.79(11) . .
Ti1 N2 C3 C4 -11.41(13) . .
C7 N2 C3 C19 3.5(2) . .
Ti1 N2 C3 C19 168.87(11) . .
C7 N2 C3 Ti1 -165.38(15) . .
N6 Ti1 C3 N2 -125.57(9) . .
P39 Ti1 C3 N2 -17.95(9) . .
C55 Ti1 C3 N2 117.07(8) . .
C5 Ti1 C3 N2 -150.26(9) . .
C4 Ti1 C3 N2 -169.42(12) . .
N6 Ti1 C3 C4 43.85(7) . .
N2 Ti1 C3 C4 169.42(12) . .
P39 Ti1 C3 C4 151.47(6) . .
C55 Ti1 C3 C4 -73.51(8) . .
C5 Ti1 C3 C4 19.17(7) . .
N6 Ti1 C3 C19 163.9(6) . .
N2 Ti1 C3 C19 -70.5(6) . .
P39 Ti1 C3 C19 -88.5(6) . .
C55 Ti1 C3 C19 46.5(6) . .
C5 Ti1 C3 C19 139.2(6) . .
C4 Ti1 C3 C19 120.1(6) . .
F1S C2S C3S C4S -174.5(3) . .
C7S C2S C3S C4S 0.1(4) . .
N2 C3 C4 C5 -38.4(2) . .
C19 C3 C4 C5 141.33(15) . .
Ti1 C3 C4 C5 -47.33(15) . .
N2 C3 C4 Ti1 8.90(10) . .
C19 C3 C4 Ti1 -171.33(10) . .
N6 Ti1 C4 C5 18.73(7) . .
N2 Ti1 C4 C5 141.01(9) . .
P39 Ti1 C4 C5 87.21(10) . .
C55 Ti1 C4 C5 -103.02(8) . .
C3 Ti1 C4 C5 146.81(12) . .
N6 Ti1 C4 C3 -128.08(8) . .
N2 Ti1 C4 C3 -5.81(7) . .
P39 Ti1 C4 C3 -59.61(11) . .
C55 Ti1 C4 C3 110.17(8) . .
C5 Ti1 C4 C3 -146.81(12) . .
C2S C3S C4S C5S -0.8(4) . .
C27 N6 C5 C4 -156.49(12) . .
Ti1 N6 C5 C4 35.79(13) . .
C27 N6 C5 C23 32.93(19) . .
Ti1 N6 C5 C23 -134.79(11) . .
C27 N6 C5 Ti1 167.72(14) . .
C3 C4 C5 N6 21.3(2) . .
Ti1 C4 C5 N6 -27.41(10) . .
C3 C4 C5 C23 -167.22(14) . .
Ti1 C4 C5 C23 144.07(11) . .
C3 C4 C5 Ti1 48.71(15) . .
N2 Ti1 C5 N6 114.89(8) . .
P39 Ti1 C5 N6 8.26(10) . .
C55 Ti1 C5 N6 -132.24(8) . .
C4 Ti1 C5 N6 148.09(12) . .
C3 Ti1 C5 N6 128.66(9) . .
N6 Ti1 C5 C4 -148.09(12) . .
N2 Ti1 C5 C4 -33.20(8) . .
P39 Ti1 C5 C4 -139.83(7) . .
C55 Ti1 C5 C4 79.66(8) . .
C3 Ti1 C5 C4 -19.44(7) . .
N6 Ti1 C5 C23 96.96(17) . .
N2 Ti1 C5 C23 -148.15(15) . .
P39 Ti1 C5 C23 105.22(15) . .
C55 Ti1 C5 C23 -35.28(16) . .
C4 Ti1 C5 C23 -114.95(18) . .
C3 Ti1 C5 C23 -134.38(16) . .
C3S C4S C5S C6S 0.6(3) . .
C4S C5S C6S F13S -177.8(4) . .
C4S C5S C6S C7S 0.2(3) . .
C3 N2 C7 C8 -100.80(15) . .
Ti1 N2 C7 C8 97.60(13) . .
C3 N2 C7 C12 81.50(16) . .
Ti1 N2 C7 C12 -80.09(14) . .
F13S C6S C7S F12S -0.4(7) . .
C5S C6S C7S F12S -178.7(6) . .
F13S C6S C7S C2S 177.4(4) . .
C5S C6S C7S C2S -0.9(3) . .
F1S C2S C7S F12S -6.4(6) . .
C3S C2S C7S F12S 178.7(5) . .
F1S C2S C7S C6S 175.7(3) . .
C3S C2S C7S C6S 0.7(4) . .
C12 C7 C8 C9 -4.81(19) . .
N2 C7 C8 C9 177.56(11) . .
C12 C7 C8 C16 175.81(12) . .
N2 C7 C8 C16 -1.83(19) . .
C7 C8 C9 C10 2.4(2) . .
C16 C8 C9 C10 -178.14(13) . .
C8 C9 C10 C11 1.3(2) . .
F8S C9S C10S C11S 178.8(3) . .
C11S C9S C10S C11S 1.0(6) 3_565 .
C9 C10 C11 C12 -2.8(2) . .
C9S C10S C11S C9S -1.0(6) . 3_565
C10 C11 C12 C7 0.5(2) . .
C10 C11 C12 C13 178.80(13) . .
C8 C7 C12 C11 3.39(19) . .
N2 C7 C12 C11 -178.97(12) . .
C8 C7 C12 C13 -174.86(12) . .
N2 C7 C12 C13 2.78(19) . .
C11 C12 C13 C15 -70.95(16) . .
C7 C12 C13 C15 107.29(15) . .
C11 C12 C13 C14 51.97(17) . .
C7 C12 C13 C14 -129.79(14) . .
C9 C8 C16 C17 56.29(17) . .
C7 C8 C16 C17 -124.33(14) . .
C9 C8 C16 C18 -66.99(17) . .
C7 C8 C16 C18 112.39(15) . .
N2 C3 C19 C20 3.23(19) . .
C4 C3 C19 C20 -176.50(12) . .
Ti1 C3 C19 C20 66.5(6) . .
N2 C3 C19 C21 121.77(14) . .
C4 C3 C19 C21 -57.96(14) . .
Ti1 C3 C19 C21 -174.9(5) . .
N2 C3 C19 C22 -119.87(14) . .
C4 C3 C19 C22 60.40(14) . .
Ti1 C3 C19 C22 -56.6(6) . .
N6 C5 C23 C25 -34.02(19) . .
C4 C5 C23 C25 155.15(13) . .
Ti1 C5 C23 C25 -102.40(17) . .
N6 C5 C23 C26 86.80(16) . .
C4 C5 C23 C26 -84.03(14) . .
Ti1 C5 C23 C26 18.4(2) . .
N6 C5 C23 C24 -155.08(14) . .
C4 C5 C23 C24 34.09(18) . .
Ti1 C5 C23 C24 136.54(15) . .
C5 N6 C27 C28 -103.09(15) . .
Ti1 N6 C27 C28 59.60(17) . .
C5 N6 C27 C32 79.79(16) . .
Ti1 N6 C27 C32 -117.52(13) . .
C32 C27 C28 C29 -2.35(19) . .
N6 C27 C28 C29 -179.37(12) . .
C32 C27 C28 C36 -179.00(12) . .
N6 C27 C28 C36 4.0(2) . .
C27 C28 C29 C30 -0.4(2) . .
C36 C28 C29 C30 176.48(13) . .
C28 C29 C30 C31 1.9(2) . .
C29 C30 C31 C32 -0.7(2) . .
C30 C31 C32 C27 -1.9(2) . .
C30 C31 C32 C33 176.90(14) . .
C28 C27 C32 C31 3.5(2) . .
N6 C27 C32 C31 -179.45(12) . .
C28 C27 C32 C33 -175.31(13) . .
N6 C27 C32 C33 1.79(19) . .
C31 C32 C33 C34 88.71(17) . .
C27 C32 C33 C34 -92.56(17) . .
C31 C32 C33 C35 -35.05(19) . .
C27 C32 C33 C35 143.69(14) . .
C29 C28 C36 C38 66.28(16) . .
C27 C28 C36 C38 -117.08(15) . .
C29 C28 C36 C37 -56.65(17) . .
C27 C28 C36 C37 119.98(14) . .
Ti1 P39 C40 C45 -55.7(7) . .
Ti1 P39 C40 C41 123.6(6) . .
C45 C40 C41 C42 1.63(19) . .
P39 C40 C41 C42 -177.69(10) . .
C45 C40 C41 C46 179.53(12) . .
P39 C40 C41 C46 0.22(18) . .
C40 C41 C42 C43 -0.5(2) . .
C46 C41 C42 C43 -178.43(13) . .
C41 C42 C43 C44 -0.2(2) . .
C41 C42 C43 C49 -177.28(14) . .
C42 C43 C44 C45 -0.4(2) . .
C49 C43 C44 C45 176.70(14) . .
C43 C44 C45 C40 1.5(2) . .
C43 C44 C45 C52 -174.76(13) . .
C41 C40 C45 C44 -2.12(19) . .
P39 C40 C45 C44 177.20(10) . .
C41 C40 C45 C52 173.95(12) . .
P39 C40 C45 C52 -6.73(18) . .
C42 C41 C46 C47 80.61(17) . .
C40 C41 C46 C47 -97.27(16) . .
C42 C41 C46 C48 -44.13(19) . .
C40 C41 C46 C48 137.99(15) . .
C44 C43 C49 C51 30.0(2) . .
C42 C43 C49 C51 -153.01(16) . .
C44 C43 C49 C50 -94.73(19) . .
C42 C43 C49 C50 82.26(18) . .
C44 C45 C52 C54 63.35(17) . .
C40 C45 C52 C54 -112.76(15) . .
C44 C45 C52 C53 -60.43(17) . .
C40 C45 C52 C53 123.46(15) . .
N6 Ti1 C55 B56 -167.9(12) . .
N2 Ti1 C55 B56 -52.4(13) . .
P39 Ti1 C55 B56 64.9(13) . .
C5 Ti1 C55 B56 -141.4(13) . .
C4 Ti1 C55 B56 -110.5(13) . .
C3 Ti1 C55 B56 -80.0(13) . .
C62 C57 C58 F63 -176.62(12) . .
B56 C57 C58 F63 4.4(2) . .
C62 C57 C58 C59 3.2(2) . .
B56 C57 C58 C59 -175.84(13) . .
F63 C58 C59 F64 -1.95(19) . .
C57 C58 C59 F64 178.23(13) . .
F63 C58 C59 C60 177.15(12) . .
C57 C58 C59 C60 -2.7(2) . .
F64 C59 C60 F65 0.0(2) . .
C58 C59 C60 F65 -179.07(13) . .
F64 C59 C60 C61 179.36(13) . .
C58 C59 C60 C61 0.3(2) . .
F65 C60 C61 F66 0.0(2) . .
C59 C60 C61 F66 -179.28(13) . .
F65 C60 C61 C62 -179.46(13) . .
C59 C60 C61 C62 1.2(2) . .
F66 C61 C62 F67 -3.1(2) . .
C60 C61 C62 F67 176.35(13) . .
F66 C61 C62 C57 -179.99(13) . .
C60 C61 C62 C57 -0.5(2) . .
C58 C57 C62 F67 -178.32(12) . .
B56 C57 C62 F67 0.77(19) . .
C58 C57 C62 C61 -1.6(2) . .
B56 C57 C62 C61 177.48(13) . .
C73 C68 C69 F74 -176.49(12) . .
B56 C68 C69 F74 1.05(19) . .
C73 C68 C69 C70 1.8(2) . .
B56 C68 C69 C70 179.34(13) . .
F74 C69 C70 F75 0.4(2) . .
C68 C69 C70 F75 -177.96(13) . .
F74 C69 C70 C71 178.30(13) . .
C68 C69 C70 C71 0.0(2) . .
F75 C70 C71 F76 -1.7(2) . .
C69 C70 C71 F76 -179.66(13) . .
F75 C70 C71 C72 176.73(13) . .
C69 C70 C71 C72 -1.2(2) . .
F76 C71 C72 F77 0.4(2) . .
C70 C71 C72 F77 -178.02(14) . .
F76 C71 C72 C73 179.03(14) . .
C70 C71 C72 C73 0.6(2) . .
F77 C72 C73 F78 1.3(2) . .
C71 C72 C73 F78 -177.27(13) . .
F77 C72 C73 C68 180.00(14) . .
C71 C72 C73 C68 1.4(2) . .
C69 C68 C73 F78 176.13(12) . .
B56 C68 C73 F78 -1.2(2) . .
C69 C68 C73 C72 -2.5(2) . .
B56 C68 C73 C72 -179.81(14) . .
C84 C79 C80 F85 179.28(13) . .
B56 C79 C80 F85 -1.4(2) . .
C84 C79 C80 C81 -1.7(2) . .
B56 C79 C80 C81 177.67(15) . .
F85 C80 C81 F86 0.0(3) . .
C79 C80 C81 F86 -179.09(16) . .
F85 C80 C81 C82 179.34(16) . .
C79 C80 C81 C82 0.3(3) . .
F86 C81 C82 F87 0.4(3) . .
C80 C81 C82 F87 -178.92(16) . .
F86 C81 C82 C83 179.85(16) . .
C80 C81 C82 C83 0.5(3) . .
F87 C82 C83 F88 0.8(2) . .
C81 C82 C83 F88 -178.60(15) . .
F87 C82 C83 C84 179.75(15) . .
C81 C82 C83 C84 0.3(2) . .
F88 C83 C84 F89 -0.1(2) . .
C82 C83 C84 F89 -178.98(14) . .
F88 C83 C84 C79 176.88(13) . .
C82 C83 C84 C79 -2.0(2) . .
C80 C79 C84 F89 179.46(12) . .
B56 C79 C84 F89 0.05(19) . .
C80 C79 C84 C83 2.6(2) . .
B56 C79 C84 C83 -176.83(13) . .
C80 C79 B56 C68 122.94(15) . .
C84 C79 B56 C68 -57.74(16) . .
C80 C79 B56 C57 -115.43(16) . .
C84 C79 B56 C57 63.89(16) . .
C80 C79 B56 C55 3.8(2) . .
C84 C79 B56 C55 -176.85(12) . .
C69 C68 B56 C79 -67.94(15) . .
C73 C68 B56 C79 109.21(15) . .
C69 C68 B56 C57 169.38(12) . .
C73 C68 B56 C57 -13.47(19) . .
C69 C68 B56 C55 53.72(16) . .
C73 C68 B56 C55 -129.13(14) . .
C62 C57 B56 C79 -177.32(12) . .
C58 C57 B56 C79 1.63(19) . .
C62 C57 B56 C68 -58.35(16) . .
C58 C57 B56 C68 120.60(14) . .
C62 C57 B56 C55 59.31(16) . .
C58 C57 B56 C55 -121.74(14) . .
Ti1 C55 B56 C79 -63.7(13) . .
Ti1 C55 B56 C68 179(100) . .
Ti1 C55 B56 C57 59.6(13) . .
